data_4069448
loop_
_publ_author_name
'Barnea, Eyal'
'Majumder, Supriyo'
'Staples, Richard J.'
'Odom, Aaron L.'

_publ_section_title
;
 One-Step Route to 2,3-Diaminopyrroles Using a Titanium-Catalyzed
 Four-Component Coupling
;
_journal_issue 13
_journal_name_full Organometallics
_journal_page_first 3876
_journal_paper_doi 10.1021/om9001928
_journal_volume 28
_journal_year 2009
_chemical_formula_moiety 'C24 H30 Br N3'
_chemical_formula_sum 'C24 H30 Br N3'
_chemical_formula_weight 440.42
_chemical_name_systematic
;

 ?

;
_space_group_IT_number 2
_symmetry_cell_setting triclinic
_symmetry_space_group_name_Hall '-P 1'
_symmetry_space_group_name_H-M 'P -1'
_atom_sites_solution_hydrogens geom
_atom_sites_solution_primary direct
_atom_sites_solution_secondary difmap
_audit_creation_method SHELXL-97
_cell_angle_alpha 107.469(2)
_cell_angle_beta 113.076(2)
_cell_angle_gamma 92.119(2)
_cell_formula_units_Z 2
_cell_length_a 9.9977(2)
_cell_length_b 10.5699(2)
_cell_length_c 12.1424(3)
_cell_measurement_reflns_used 6334
_cell_measurement_temperature 173(2)
_cell_measurement_theta_max 25.25
_cell_measurement_theta_min 2.29
_cell_volume 1108.41(5)
_computing_cell_refinement 'APEX2 (BRUKER, V2.1-0, 2006)'
_computing_data_collection 'COSMO (BRUKER, V2.0, 2006)'
_computing_data_reduction 'SAINT (BRUKER, V7.34A, 2006)'
_computing_molecular_graphics 'SHELXTL (Sheldrick, Acta Cryst. A64 2008, 112-122)'
_computing_publication_material 'SHELXTL (Sheldrick, Acta Cryst. A64 2008, 112-122)'
_computing_structure_refinement 'SHELXL (Sheldrick, Acta Cryst. A64 2008, 112-122)'
_computing_structure_solution 'SHELXS (Sheldrick, Acta Cryst. A64 2008, 112-122)'
_diffrn_ambient_temperature 173(2)
_diffrn_detector_area_resol_mean 836.6
_diffrn_measured_fraction_theta_full 0.998
_diffrn_measured_fraction_theta_max 0.995
_diffrn_measurement_device_type 'CCD area detector'
_diffrn_measurement_method '\w,and/f 0.5 deg'
_diffrn_radiation_monochromator graphite
_diffrn_radiation_source 'fine-focus sealed tube'
_diffrn_radiation_type MoK\a
_diffrn_radiation_wavelength 0.71073
_diffrn_reflns_av_R_equivalents 0.0401
_diffrn_reflns_av_sigmaI/netI 0.0456
_diffrn_reflns_limit_h_max 12
_diffrn_reflns_limit_h_min -12
_diffrn_reflns_limit_k_max 12
_diffrn_reflns_limit_k_min -12
_diffrn_reflns_limit_l_max 14
_diffrn_reflns_limit_l_min -14
_diffrn_reflns_number 14923
_diffrn_reflns_theta_full 25.00
_diffrn_reflns_theta_max 25.40
_diffrn_reflns_theta_min 1.94
_exptl_absorpt_coefficient_mu 1.868
_exptl_absorpt_correction_T_max 0.8014
_exptl_absorpt_correction_T_min 0.7214
_exptl_absorpt_correction_type multi-scan
_exptl_absorpt_process_details SADABS
_exptl_crystal_colour colourless
_exptl_crystal_density_diffrn 1.320
_exptl_crystal_density_method 'not measured'
_exptl_crystal_description chunk
_exptl_crystal_F_000 460
_exptl_crystal_size_max 0.19
_exptl_crystal_size_mid 0.13
_exptl_crystal_size_min 0.12
_refine_diff_density_max 0.680
_refine_diff_density_min -0.540
_refine_diff_density_rms 0.091
_refine_ls_extinction_method none
_refine_ls_goodness_of_fit_ref 1.081
_refine_ls_hydrogen_treatment constr
_refine_ls_matrix_type full
_refine_ls_number_parameters 259
_refine_ls_number_reflns 4062
_refine_ls_number_restraints 0
_refine_ls_restrained_S_all 1.081
_refine_ls_R_factor_all 0.0629
_refine_ls_R_factor_gt 0.0414
_refine_ls_shift/su_max 0.001
_refine_ls_shift/su_mean 0.000
_refine_ls_structure_factor_coef Fsqd
_refine_ls_weighting_details 'calc w=1/[\s^2^(Fo^2^)+(0.0657P)^2^+0.2503P] where P=(Fo^2^+2Fc^2^)/3'
_refine_ls_weighting_scheme calc
_refine_ls_wR_factor_gt 0.1020
_refine_ls_wR_factor_ref 0.1195
_reflns_number_gt 3136
_reflns_number_total 4062
_reflns_threshold_expression >2sigma(I)
_cod_data_source_file om9001928_si_002.cif
_cod_data_source_block eb4cc-br
_cod_depositor_comments
;
The following automatic conversions were performed:

'_symmetry_cell_setting' value 'Triclinic' changed to 'triclinic'
according to /home/saulius/struct/CIF-dictionaries/cif_core.dic
dictionary named 'cif_core.dic' version 2.4.2 from
2011-04-26.

'_exptl_absorpt_correction_type' value 'Multi-scan'
changed to 'multi-scan' according to
/home/saulius/struct/CIF-dictionaries/cif_core.dic dictionary named
'cif_core.dic' version 2.4.2 from 2011-04-26.

Automatic conversion script
Id: cif_fix_values 1715 2011-07-08 13:25:40Z adriana 
;
_cod_original_cell_volume 1108.41(4)
_cod_original_sg_symbol_H-M P-1
_cod_database_code 4069448

loop_
_symmetry_equiv_pos_as_xyz
'x, y, z'
'-x, -y, -z'

loop_
_atom_site_label
_atom_site_type_symbol
_atom_site_fract_x
_atom_site_fract_y
_atom_site_fract_z
_atom_site_U_iso_or_equiv
_atom_site_adp_type
_atom_site_occupancy
_atom_site_symmetry_multiplicity
_atom_site_calc_flag
_atom_site_refinement_flags
Br1 Br 1.30773(4) 0.27053(4) 1.13940(3) 0.04461(17) Uani 1 1 d .
N3 N 0.2943(3) 0.2553(2) 0.6533(2) 0.0262(6) Uani 1 1 d .
H3 H 0.2452 0.2208 0.5699 0.031 Uiso 1 1 calc R
N2 N 0.6271(3) 0.3358(2) 0.7107(2) 0.0252(6) Uani 1 1 d .
H2 H 0.6601 0.4206 0.7606 0.030 Uiso 1 1 calc R
N1 N 0.6483(3) 0.1681(2) 0.8125(2) 0.0246(6) Uani 1 1 d .
C23 C 0.7075(5) 0.4081(4) 0.5728(4) 0.0478(10) Uani 1 1 d .
H23A H 0.6436 0.4763 0.5728 0.072 Uiso 1 1 calc R
H23B H 0.7185 0.3809 0.4926 0.072 Uiso 1 1 calc R
H23C H 0.8048 0.4459 0.6443 0.072 Uiso 1 1 calc R
C20 C 0.3782(4) 0.4934(3) 0.8043(4) 0.0474(10) Uani 1 1 d .
H20A H 0.3493 0.5659 0.8581 0.071 Uiso 1 1 calc R
H20B H 0.4000 0.5252 0.7442 0.071 Uiso 1 1 calc R
H20C H 0.4663 0.4666 0.8581 0.071 Uiso 1 1 calc R
C18 C 0.2064(5) 0.3313(4) 0.8201(4) 0.0472(10) Uani 1 1 d .
H18A H 0.1253 0.2539 0.7716 0.071 Uiso 1 1 calc R
H18B H 0.1736 0.4066 0.8670 0.071 Uiso 1 1 calc R
H18C H 0.2905 0.3064 0.8803 0.071 Uiso 1 1 calc R
C24 C 0.4882(4) 0.2255(4) 0.4742(3) 0.0463(10) Uani 1 1 d .
H24A H 0.4404 0.1519 0.4871 0.069 Uiso 1 1 calc R
H24B H 0.5010 0.1905 0.3952 0.069 Uiso 1 1 calc R
H24C H 0.4264 0.2952 0.4684 0.069 Uiso 1 1 calc R
C22 C 0.7380(5) 0.1805(4) 0.5896(4) 0.0453(9) Uani 1 1 d .
H22A H 0.8328 0.2177 0.6644 0.068 Uiso 1 1 calc R
H22B H 0.7547 0.1550 0.5121 0.068 Uiso 1 1 calc R
H22C H 0.6907 0.1009 0.5947 0.068 Uiso 1 1 calc R
C19 C 0.1225(4) 0.4098(4) 0.6347(4) 0.0451(9) Uani 1 1 d .
H19A H 0.0401 0.3335 0.5884 0.068 Uiso 1 1 calc R
H19B H 0.1528 0.4323 0.5743 0.068 Uiso 1 1 calc R
H19C H 0.0911 0.4879 0.6798 0.068 Uiso 1 1 calc R
C8 C 0.0526(4) -0.1813(3) 0.7220(3) 0.0358(8) Uani 1 1 d .
H8 H -0.0266 -0.2438 0.7107 0.043 Uiso 1 1 calc R
C7 C 0.1933(4) -0.1728(3) 0.8103(3) 0.0347(8) Uani 1 1 d .
H7 H 0.2114 -0.2299 0.8600 0.042 Uiso 1 1 calc R
C9 C 0.0271(4) -0.0977(3) 0.6498(3) 0.0343(8) Uani 1 1 d .
H9 H -0.0700 -0.1027 0.5888 0.041 Uiso 1 1 calc R
C17 C 0.2519(4) 0.3723(3) 0.7305(3) 0.0304(8) Uani 1 1 d .
C6 C 0.3094(4) -0.0816(3) 0.8275(3) 0.0304(7) Uani 1 1 d .
H6 H 0.4058 -0.0766 0.8896 0.036 Uiso 1 1 calc R
C15 C 1.0258(4) 0.3472(3) 1.0447(3) 0.0305(7) Uani 1 1 d .
H15 H 1.0748 0.4343 1.1045 0.037 Uiso 1 1 calc R
C21 C 0.6387(4) 0.2858(3) 0.5862(3) 0.0298(7) Uani 1 1 d .
C10 C 0.1432(3) -0.0067(3) 0.6664(3) 0.0286(7) Uani 1 1 d .
H10 H 0.1242 0.0500 0.6163 0.034 Uiso 1 1 calc R
C13 C 1.0350(3) 0.1154(3) 0.9441(3) 0.0277(7) Uani 1 1 d .
H13 H 1.0906 0.0451 0.9350 0.033 Uiso 1 1 calc R
C16 C 0.8757(4) 0.3231(3) 0.9679(3) 0.0274(7) Uani 1 1 d .
H16 H 0.8211 0.3946 0.9740 0.033 Uiso 1 1 calc R
C14 C 1.1029(3) 0.2420(3) 1.0325(3) 0.0275(7) Uani 1 1 d .
C12 C 0.8843(3) 0.0920(3) 0.8690(3) 0.0265(7) Uani 1 1 d .
H12 H 0.8358 0.0051 0.8083 0.032 Uiso 1 1 calc R
C1 C 0.5573(3) 0.0778(3) 0.8252(3) 0.0253(7) Uani 1 1 d .
H1 H 0.5894 0.0144 0.8669 0.030 Uiso 1 1 calc R
C5 C 0.2869(3) 0.0033(3) 0.7551(3) 0.0243(7) Uani 1 1 d .
C11 C 0.8047(3) 0.1951(3) 0.8824(3) 0.0237(7) Uani 1 1 d .
C4 C 0.5618(3) 0.2435(3) 0.7458(3) 0.0225(7) Uani 1 1 d .
C2 C 0.4138(3) 0.0933(3) 0.7687(3) 0.0228(7) Uani 1 1 d .
C3 C 0.4173(3) 0.2018(3) 0.7202(3) 0.0226(7) Uani 1 1 d .

loop_
_atom_site_aniso_label
_atom_site_aniso_U_11
_atom_site_aniso_U_22
_atom_site_aniso_U_33
_atom_site_aniso_U_23
_atom_site_aniso_U_13
_atom_site_aniso_U_12
Br1 0.0266(2) 0.0406(2) 0.0497(3) 0.01661(17) -0.00126(16) 0.00092(15)
N3 0.0234(14) 0.0261(13) 0.0244(13) 0.0062(11) 0.0071(11) 0.0072(11)
N2 0.0250(14) 0.0219(13) 0.0283(14) 0.0082(11) 0.0114(12) 0.0010(11)
N1 0.0212(13) 0.0259(13) 0.0312(14) 0.0137(11) 0.0125(12) 0.0062(11)
C23 0.054(3) 0.053(2) 0.055(2) 0.031(2) 0.033(2) 0.0092(19)
C20 0.032(2) 0.0312(19) 0.064(3) 0.0006(18) 0.0174(19) 0.0059(16)
C18 0.062(3) 0.037(2) 0.056(2) 0.0109(18) 0.041(2) 0.0184(19)
C24 0.043(2) 0.064(3) 0.0277(19) 0.0138(18) 0.0134(17) 0.007(2)
C22 0.057(2) 0.054(2) 0.044(2) 0.0225(19) 0.036(2) 0.026(2)
C19 0.033(2) 0.038(2) 0.066(3) 0.0191(18) 0.0208(19) 0.0172(17)
C8 0.039(2) 0.0255(17) 0.043(2) 0.0070(15) 0.0228(17) -0.0041(15)
C7 0.042(2) 0.0273(17) 0.044(2) 0.0169(15) 0.0232(18) 0.0061(15)
C9 0.0284(18) 0.0351(18) 0.0345(19) 0.0045(15) 0.0144(15) 0.0000(15)
C17 0.0275(18) 0.0227(16) 0.0393(19) 0.0061(14) 0.0155(15) 0.0066(14)
C6 0.0299(18) 0.0294(17) 0.0332(18) 0.0119(14) 0.0137(15) 0.0063(14)
C15 0.0349(19) 0.0236(16) 0.0278(17) 0.0078(13) 0.0092(15) 0.0011(14)
C21 0.0318(19) 0.0354(18) 0.0313(18) 0.0162(15) 0.0186(15) 0.0091(15)
C10 0.0290(18) 0.0284(16) 0.0285(17) 0.0083(13) 0.0135(15) 0.0023(14)
C13 0.0273(17) 0.0261(16) 0.0321(17) 0.0126(14) 0.0127(15) 0.0096(14)
C16 0.0324(18) 0.0242(16) 0.0291(17) 0.0098(13) 0.0157(15) 0.0092(14)
C14 0.0206(16) 0.0342(18) 0.0285(17) 0.0179(14) 0.0062(14) 0.0016(14)
C12 0.0255(17) 0.0212(15) 0.0301(17) 0.0073(13) 0.0102(14) 0.0046(13)
C1 0.0272(17) 0.0222(15) 0.0285(16) 0.0120(13) 0.0111(14) 0.0049(13)
C5 0.0246(17) 0.0237(15) 0.0264(16) 0.0060(13) 0.0145(14) 0.0038(13)
C11 0.0234(16) 0.0288(16) 0.0240(16) 0.0126(13) 0.0123(13) 0.0057(13)
C4 0.0249(16) 0.0209(15) 0.0234(15) 0.0078(12) 0.0115(13) 0.0065(13)
C2 0.0230(16) 0.0222(15) 0.0239(16) 0.0068(12) 0.0114(13) 0.0046(13)
C3 0.0215(16) 0.0241(15) 0.0232(15) 0.0070(12) 0.0108(13) 0.0072(13)

loop_
_atom_type_symbol
_atom_type_description
_atom_type_scat_dispersion_real
_atom_type_scat_dispersion_imag
_atom_type_scat_source
C C 0.0033 0.0016 'International Tables Vol C Tables 4.2.6.8 and 6.1.1.4'
H H 0.0000 0.0000 'International Tables Vol C Tables 4.2.6.8 and 6.1.1.4'
N N 0.0061 0.0033 'International Tables Vol C Tables 4.2.6.8 and 6.1.1.4'
Br Br -0.2901 2.4595 'International Tables Vol C Tables 4.2.6.8 and 6.1.1.4'

loop_
_geom_angle_atom_site_label_1
_geom_angle_atom_site_label_2
_geom_angle_atom_site_label_3
_geom_angle
C3 N3 C17 117.4(2)
C3 N3 H3 121.3
C17 N3 H3 121.3
C4 N2 C21 118.2(2)
C4 N2 H2 120.9
C21 N2 H2 120.9
C1 N1 C4 108.6(2)
C1 N1 C11 122.8(2)
C4 N1 C11 127.3(2)
C21 C23 H23A 109.5
C21 C23 H23B 109.5
H23A C23 H23B 109.5
C21 C23 H23C 109.5
H23A C23 H23C 109.5
H23B C23 H23C 109.5
C17 C20 H20A 109.5
C17 C20 H20B 109.5
H20A C20 H20B 109.5
C17 C20 H20C 109.5
H20A C20 H20C 109.5
H20B C20 H20C 109.5
C17 C18 H18A 109.5
C17 C18 H18B 109.5
H18A C18 H18B 109.5
C17 C18 H18C 109.5
H18A C18 H18C 109.5
H18B C18 H18C 109.5
C21 C24 H24A 109.5
C21 C24 H24B 109.5
H24A C24 H24B 109.5
C21 C24 H24C 109.5
H24A C24 H24C 109.5
H24B C24 H24C 109.5
C21 C22 H22A 109.5
C21 C22 H22B 109.5
H22A C22 H22B 109.5
C21 C22 H22C 109.5
H22A C22 H22C 109.5
H22B C22 H22C 109.5
C17 C19 H19A 109.5
C17 C19 H19B 109.5
H19A C19 H19B 109.5
C17 C19 H19C 109.5
H19A C19 H19C 109.5
H19B C19 H19C 109.5
C7 C8 C9 119.4(3)
C7 C8 H8 120.3
C9 C8 H8 120.3
C8 C7 C6 120.6(3)
C8 C7 H7 119.7
C6 C7 H7 119.7
C8 C9 C10 120.1(3)
C8 C9 H9 119.9
C10 C9 H9 119.9
C18 C17 N3 109.7(3)
C18 C17 C19 110.6(3)
N3 C17 C19 105.7(3)
C18 C17 C20 110.3(3)
N3 C17 C20 111.6(3)
C19 C17 C20 109.0(3)
C7 C6 C5 121.2(3)
C7 C6 H6 119.4
C5 C6 H6 119.4
C14 C15 C16 118.7(3)
C14 C15 H15 120.6
C16 C15 H15 120.6
N2 C21 C22 109.3(3)
N2 C21 C23 106.0(3)
C22 C21 C23 110.2(3)
N2 C21 C24 112.0(3)
C22 C21 C24 109.5(3)
C23 C21 C24 109.7(3)
C9 C10 C5 121.4(3)
C9 C10 H10 119.3
C5 C10 H10 119.3
C14 C13 C12 119.1(3)
C14 C13 H13 120.5
C12 C13 H13 120.5
C11 C16 C15 120.3(3)
C11 C16 H16 119.9
C15 C16 H16 119.9
C13 C14 C15 121.7(3)
C13 C14 Br1 118.6(2)
C15 C14 Br1 119.7(2)
C11 C12 C13 120.0(3)
C11 C12 H12 120.0
C13 C12 H12 120.0
C2 C1 N1 109.7(3)
C2 C1 H1 125.1
N1 C1 H1 125.1
C10 C5 C6 117.3(3)
C10 C5 C2 122.3(3)
C6 C5 C2 120.3(3)
C12 C11 C16 120.2(3)
C12 C11 N1 119.8(3)
C16 C11 N1 119.9(3)
C3 C4 N1 107.7(3)
C3 C4 N2 132.3(3)
N1 C4 N2 119.9(3)
C1 C2 C3 106.0(3)
C1 C2 C5 123.3(3)
C3 C2 C5 130.4(3)
C4 C3 N3 124.9(3)
C4 C3 C2 108.0(3)
N3 C3 C2 127.1(3)

loop_
_geom_bond_atom_site_label_1
_geom_bond_atom_site_label_2
_geom_bond_distance
Br1 C14 1.899(3)
N3 C3 1.427(4)
N3 C17 1.498(4)
N3 H3 0.8800
N2 C4 1.407(4)
N2 C21 1.497(4)
N2 H2 0.8800
N1 C1 1.377(4)
N1 C4 1.389(4)
N1 C11 1.425(4)
C23 C21 1.523(5)
C23 H23A 0.9800
C23 H23B 0.9800
C23 H23C 0.9800
C20 C17 1.530(5)
C20 H20A 0.9800
C20 H20B 0.9800
C20 H20C 0.9800
C18 C17 1.495(5)
C18 H18A 0.9800
C18 H18B 0.9800
C18 H18C 0.9800
C24 C21 1.524(5)
C24 H24A 0.9800
C24 H24B 0.9800
C24 H24C 0.9800
C22 C21 1.518(5)
C22 H22A 0.9800
C22 H22B 0.9800
C22 H22C 0.9800
C19 C17 1.523(5)
C19 H19A 0.9800
C19 H19B 0.9800
C19 H19C 0.9800
C8 C7 1.374(5)
C8 C9 1.386(5)
C8 H8 0.9500
C7 C6 1.388(5)
C7 H7 0.9500
C9 C10 1.390(5)
C9 H9 0.9500
C6 C5 1.401(4)
C6 H6 0.9500
C15 C14 1.380(5)
C15 C16 1.386(4)
C15 H15 0.9500
C10 C5 1.394(4)
C10 H10 0.9500
C13 C14 1.380(4)
C13 C12 1.387(4)
C13 H13 0.9500
C16 C11 1.386(4)
C16 H16 0.9500
C12 C11 1.381(4)
C12 H12 0.9500
C1 C2 1.367(4)
C1 H1 0.9500
C5 C2 1.481(4)
C4 C3 1.377(4)
C2 C3 1.443(4)

loop_
_geom_torsion_atom_site_label_1
_geom_torsion_atom_site_label_2
_geom_torsion_atom_site_label_3
_geom_torsion_atom_site_label_4
_geom_torsion
C9 C8 C7 C6 0.1(5)
C7 C8 C9 C10 0.2(5)
C3 N3 C17 C18 -62.6(4)
C3 N3 C17 C19 178.2(3)
C3 N3 C17 C20 60.0(4)
C8 C7 C6 C5 -0.6(5)
C4 N2 C21 C22 -63.3(4)
C4 N2 C21 C23 177.9(3)
C4 N2 C21 C24 58.3(4)
C8 C9 C10 C5 0.0(5)
C14 C15 C16 C11 1.0(5)
C12 C13 C14 C15 -2.4(5)
C12 C13 C14 Br1 177.5(2)
C16 C15 C14 C13 1.6(5)
C16 C15 C14 Br1 -178.3(2)
C14 C13 C12 C11 0.6(5)
C4 N1 C1 C2 -0.3(3)
C11 N1 C1 C2 167.1(3)
C9 C10 C5 C6 -0.5(4)
C9 C10 C5 C2 176.1(3)
C7 C6 C5 C10 0.8(5)
C7 C6 C5 C2 -175.8(3)
C13 C12 C11 C16 2.0(5)
C13 C12 C11 N1 -174.9(3)
C15 C16 C11 C12 -2.8(5)
C15 C16 C11 N1 174.1(3)
C1 N1 C11 C12 60.1(4)
C4 N1 C11 C12 -134.9(3)
C1 N1 C11 C16 -116.8(3)
C4 N1 C11 C16 48.1(4)
C1 N1 C4 C3 1.5(3)
C11 N1 C4 C3 -165.2(3)
C1 N1 C4 N2 -174.8(2)
C11 N1 C4 N2 18.6(4)
C21 N2 C4 C3 -86.9(4)
C21 N2 C4 N1 88.3(3)
N1 C1 C2 C3 -1.0(3)
N1 C1 C2 C5 174.1(3)
C10 C5 C2 C1 -160.1(3)
C6 C5 C2 C1 16.3(4)
C10 C5 C2 C3 13.8(5)
C6 C5 C2 C3 -169.8(3)
N1 C4 C3 N3 179.8(2)
N2 C4 C3 N3 -4.6(5)
N1 C4 C3 C2 -2.1(3)
N2 C4 C3 C2 173.5(3)
C17 N3 C3 C4 -90.3(4)
C17 N3 C3 C2 91.9(4)
C1 C2 C3 C4 1.9(3)
C5 C2 C3 C4 -172.8(3)
C1 C2 C3 N3 -180.0(3)
C5 C2 C3 N3 5.3(5)

loop_
_cod_related_entry_id
_cod_related_entry_database
_cod_related_entry_code
1 ChemSpider 30659740
